data_4502436
loop_
_publ_author_name
'Li, Cheng-Peng'
'Chen, Jing'
'Yu, Qian'
'Du, Miao'

_publ_section_title
;
 Structural Modulation and Properties of Silver(I) Coordination Frameworks
 with Benzenedicarboxyl Tectons
 andtrans-1-(2-Pyridyl)-2-(4-pyridyl)ethylene Spacer
;
_journal_issue 4
_journal_name_full 'Crystal Growth &amp; Design'
_journal_page_first 1623
_journal_paper_doi 10.1021/cg901188g
_journal_volume 10
_journal_year 2010
_chemical_formula_sum 'C64 H52 Ag6 Br2 N10 O17'
_chemical_formula_weight 2040.20
_chemical_name_systematic
; 
 ? 
;
_space_group_IT_number 2
_symmetry_cell_setting triclinic
_symmetry_space_group_name_Hall '-P 1'
_symmetry_space_group_name_H-M 'P -1'
_atom_sites_solution_hydrogens geom
_atom_sites_solution_primary direct
_atom_sites_solution_secondary difmap
_audit_creation_method SHELXL-97
_cell_angle_alpha 94.2270(10)
_cell_angle_beta 97.3120(10)
_cell_angle_gamma 90.7090(10)
_cell_formula_units_Z 2
_cell_length_a 10.6107(4)
_cell_length_b 17.4900(6)
_cell_length_c 18.1407(6)
_cell_measurement_reflns_used 5231
_cell_measurement_temperature 296(2)
_cell_measurement_theta_max 24.21
_cell_measurement_theta_min 2.28
_cell_volume 3329.3(2)
_computing_cell_refinement 'Bruker APEX II'
_computing_data_collection 'Bruker APEX II'
_computing_data_reduction 'Bruker SAINT'
_computing_molecular_graphics 'Bruker SHELXTL'
_computing_publication_material 'Bruker SHELXTL'
_computing_structure_refinement 'SHELXL-97 (Sheldrick, 1997)'
_computing_structure_solution 'SHELXS-97 (Sheldrick, 1990)'
_diffrn_ambient_temperature 296(2)
_diffrn_measured_fraction_theta_full 0.995
_diffrn_measured_fraction_theta_max 0.995
_diffrn_measurement_device_type 'APEX II CCD area detector'
_diffrn_measurement_method 'phi and omega scans'
_diffrn_radiation_monochromator graphite
_diffrn_radiation_source 'fine-focus sealed tube'
_diffrn_radiation_type MoK\a
_diffrn_radiation_wavelength 0.71073
_diffrn_reflns_av_R_equivalents 0.0225
_diffrn_reflns_av_sigmaI/netI 0.0481
_diffrn_reflns_limit_h_max 12
_diffrn_reflns_limit_h_min -12
_diffrn_reflns_limit_k_max 20
_diffrn_reflns_limit_k_min -19
_diffrn_reflns_limit_l_max 14
_diffrn_reflns_limit_l_min -21
_diffrn_reflns_number 17298
_diffrn_reflns_theta_full 25.03
_diffrn_reflns_theta_max 25.03
_diffrn_reflns_theta_min 1.13
_exptl_absorpt_coefficient_mu 3.008
_exptl_absorpt_correction_T_max 1.000000
_exptl_absorpt_correction_T_min 0.615603
_exptl_absorpt_correction_type multi-scan
_exptl_absorpt_process_details SADABS
_exptl_crystal_colour COLORLESS
_exptl_crystal_density_diffrn 2.035
_exptl_crystal_density_meas ?
_exptl_crystal_density_method 'not measured'
_exptl_crystal_description BLOCK
_exptl_crystal_F_000 1988
_exptl_crystal_size_max 0.24
_exptl_crystal_size_mid 0.22
_exptl_crystal_size_min 0.16
_refine_diff_density_max 1.065
_refine_diff_density_min -0.775
_refine_diff_density_rms 0.097
_refine_ls_extinction_method none
_refine_ls_goodness_of_fit_ref 1.049
_refine_ls_hydrogen_treatment constr
_refine_ls_matrix_type full
_refine_ls_number_parameters 892
_refine_ls_number_reflns 11727
_refine_ls_number_restraints 0
_refine_ls_restrained_S_all 1.049
_refine_ls_R_factor_all 0.0633
_refine_ls_R_factor_gt 0.0382
_refine_ls_shift/su_max 0.001
_refine_ls_shift/su_mean 0.000
_refine_ls_structure_factor_coef Fsqd
_refine_ls_weighting_details 'calc w=1/[\s^2^(Fo^2^)+(0.0507P)^2^+0.0000P] where P=(Fo^2^+2Fc^2^)/3'
_refine_ls_weighting_scheme calc
_refine_ls_wR_factor_gt 0.0909
_refine_ls_wR_factor_ref 0.1033
_reflns_number_gt 8472
_reflns_number_total 11727
_reflns_threshold_expression >2sigma(I)
_cod_data_source_file cg901188g_si_002.cif
_cod_data_source_block 5
_cod_depositor_comments
;
The following automatic conversions were performed:

'_symmetry_cell_setting' value 'Triclinic' changed to 'triclinic'
according to /home/saulius/struct/CIF-dictionaries/cif_core.dic
dictionary named 'cif_core.dic' version 2.4.2 from
2011-04-26.

'_exptl_absorpt_correction_type' value 'MULTI-SCAN'
changed to 'multi-scan' according to
/home/saulius/struct/CIF-dictionaries/cif_core.dic dictionary named
'cif_core.dic' version 2.4.2 from 2011-04-26.

Automatic conversion script
Id: cif_fix_values 1715 2011-07-08 13:25:40Z adriana 

The following automatic conversions were performed:

'_exptl_crystal_density_meas' value 'NONE' was changed to '?' - the
value is perceived as not measured.

Automatic conversion script
Id: cif_fix_values 3008 2015-01-20 13:52:24Z robertas 
;
_cod_original_sg_symbol_H-M P-1
_cod_database_code 4502436

loop_
_symmetry_equiv_pos_as_xyz
'x, y, z'
'-x, -y, -z'

loop_
_atom_site_label
_atom_site_type_symbol
_atom_site_fract_x
_atom_site_fract_y
_atom_site_fract_z
_atom_site_U_iso_or_equiv
_atom_site_adp_type
_atom_site_occupancy
_atom_site_symmetry_multiplicity
_atom_site_calc_flag
_atom_site_refinement_flags
Ag1 Ag 1.08950(4) 0.39709(3) 0.82617(3) 0.05470(14) Uani 1 1 d .
Ag2 Ag 1.09868(4) 0.20751(3) 0.84181(2) 0.05094(13) Uani 1 1 d .
Ag3 Ag 1.01735(4) 0.22563(2) 0.68578(2) 0.04523(12) Uani 1 1 d .
Ag4 Ag 0.76152(4) -0.25268(2) 0.46304(3) 0.04969(13) Uani 1 1 d .
Ag5 Ag 0.50146(5) -0.24453(3) 0.68210(3) 0.05785(14) Uani 1 1 d .
Ag6 Ag 0.48257(5) -0.13091(3) 0.93867(3) 0.05936(15) Uani 1 1 d .
Br1 Br 0.68574(6) 0.02368(3) 0.71893(4) 0.05539(17) Uani 1 1 d .
Br2 Br 1.44035(6) 0.14082(3) 0.79218(4) 0.05921(18) Uani 1 1 d .
O1 O 1.2455(3) 0.2963(2) 0.8067(2) 0.0476(10) Uani 1 1 d .
O2 O 1.2314(3) 0.2685(2) 0.6846(2) 0.0485(10) Uani 1 1 d .
O3 O 1.9017(4) 0.2701(3) 0.8065(4) 0.0924(18) Uani 1 1 d .
O4 O 1.8871(4) 0.3880(3) 0.7700(3) 0.0903(17) Uani 1 1 d .
O5 O 0.9642(5) 0.0997(2) 0.6872(2) 0.0667(13) Uani 1 1 d .
O6 O 1.0375(6) 0.0861(2) 0.8044(3) 0.0855(17) Uani 1 1 d .
O7 O 0.7324(4) -0.2822(2) 0.7083(2) 0.0493(10) Uani 1 1 d .
O8 O 0.9371(4) -0.3084(2) 0.7149(3) 0.0711(14) Uani 1 1 d .
O9 O 0.5017(4) -0.1430(3) 0.7929(2) 0.0656(12) Uani 1 1 d .
O10 O 0.3628(6) -0.1172(3) 0.7040(3) 0.104(2) Uani 1 1 d .
O11 O 0.3822(5) -0.0474(3) 0.8056(3) 0.0829(15) Uani 1 1 d .
O12 O 0.4787(5) -0.3299(3) 0.7729(3) 0.1012(19) Uani 1 1 d .
O13 O 0.3044(6) -0.3613(4) 0.7072(3) 0.108(2) Uani 1 1 d .
O14 O 0.3935(7) -0.4377(4) 0.7843(4) 0.129(3) Uani 1 1 d .
O15 O 1.1690(5) 0.4702(2) 0.7298(3) 0.0744(14) Uani 1 1 d .
H15A H 1.2288 0.5030 0.7434 0.112 Uiso 1 1 d R
H15B H 1.0951 0.4878 0.7192 0.112 Uiso 1 1 d R
O16 O 0.3006(5) 0.4301(3) 0.2433(3) 0.0903(17) Uani 1 1 d .
H16A H 0.2610 0.3874 0.2424 0.136 Uiso 1 1 d R
H16B H 0.3816 0.4280 0.2479 0.136 Uiso 1 1 d R
O17 O 0.0523(5) 0.4627(3) 0.3038(4) 0.110(2) Uani 1 1 d .
H17A H 0.0398 0.4446 0.2586 0.165 Uiso 1 1 d R
H17B H 0.1150 0.4938 0.3157 0.165 Uiso 1 1 d R
N1 N 0.6692(4) 0.2135(3) 1.0608(3) 0.0528(13) Uani 1 1 d .
N2 N 1.1801(4) 0.4514(3) 0.9369(3) 0.0463(12) Uani 1 1 d .
N3 N 1.1869(4) 0.2212(2) 0.9637(2) 0.0362(10) Uani 1 1 d .
N4 N 0.6355(5) -0.0486(3) 0.9719(3) 0.0473(12) Uani 1 1 d .
N5 N 0.9380(4) 0.2809(2) 0.5791(3) 0.0432(11) Uani 1 1 d .
N6 N 0.7928(4) -0.1319(2) 0.4631(3) 0.0394(11) Uani 1 1 d .
N7 N 0.4685(4) -0.2152(2) 0.5621(2) 0.0377(10) Uani 1 1 d .
N8 N 0.2769(4) -0.6317(2) 0.5169(3) 0.0423(11) Uani 1 1 d .
N9 N 0.4147(5) -0.1015(3) 0.7672(3) 0.0463(12) Uani 1 1 d .
N10 N 0.3923(6) -0.3771(3) 0.7550(4) 0.0660(16) Uani 1 1 d .
C1 C 0.8384(6) 0.2928(3) 1.1259(3) 0.0529(15) Uani 1 1 d .
H1 H 0.8822 0.3113 1.1715 0.063 Uiso 1 1 calc R
C2 C 0.7369(6) 0.2429(4) 1.1233(4) 0.0581(17) Uani 1 1 d .
H2 H 0.7141 0.2287 1.1683 0.070 Uiso 1 1 calc R
C3 C 0.7046(6) 0.2360(3) 0.9968(4) 0.0542(16) Uani 1 1 d .
H3 H 0.6579 0.2170 0.9522 0.065 Uiso 1 1 calc R
C4 C 0.8036(6) 0.2844(3) 0.9934(4) 0.0545(16) Uani 1 1 d .
H4 H 0.8245 0.2971 0.9475 0.065 Uiso 1 1 calc R
C5 C 0.8752(5) 0.3156(3) 1.0600(3) 0.0454(14) Uani 1 1 d .
C6 C 0.9848(6) 0.3682(3) 1.0623(4) 0.0517(15) Uani 1 1 d .
H6 H 1.0231 0.3878 1.1090 0.062 Uiso 1 1 calc R
C7 C 1.0334(5) 0.3899(3) 1.0032(3) 0.0444(14) Uani 1 1 d .
H7 H 0.9942 0.3703 0.9567 0.053 Uiso 1 1 calc R
C8 C 1.1423(5) 0.4415(3) 1.0040(3) 0.0435(14) Uani 1 1 d .
C9 C 1.2816(6) 0.4985(4) 0.9343(4) 0.0603(17) Uani 1 1 d .
H9 H 1.3083 0.5051 0.8882 0.072 Uiso 1 1 calc R
C10 C 1.3459(7) 0.5365(4) 0.9959(5) 0.072(2) Uani 1 1 d .
H10 H 1.4145 0.5688 0.9919 0.086 Uiso 1 1 calc R
C11 C 1.3079(7) 0.5266(4) 1.0645(4) 0.077(2) Uani 1 1 d .
H11 H 1.3508 0.5517 1.1076 0.092 Uiso 1 1 calc R
C12 C 1.2055(6) 0.4788(4) 1.0680(4) 0.0605(17) Uani 1 1 d .
H12 H 1.1785 0.4716 1.1138 0.073 Uiso 1 1 calc R
C13 C 1.2900(5) 0.2665(3) 0.9826(3) 0.0437(13) Uani 1 1 d .
H13 H 1.3264 0.2884 0.9449 0.052 Uiso 1 1 calc R
C14 C 1.3448(6) 0.2821(3) 1.0550(3) 0.0515(15) Uani 1 1 d .
H14 H 1.4171 0.3135 1.0659 0.062 Uiso 1 1 calc R
C15 C 1.2909(6) 0.2508(4) 1.1107(3) 0.0550(16) Uani 1 1 d .
H15 H 1.3256 0.2609 1.1602 0.066 Uiso 1 1 calc R
C16 C 1.1843(6) 0.2039(3) 1.0925(3) 0.0496(15) Uani 1 1 d .
H16 H 1.1467 0.1819 1.1297 0.059 Uiso 1 1 calc R
C17 C 1.1326(5) 0.1894(3) 1.0172(3) 0.0378(12) Uani 1 1 d .
C18 C 1.0217(5) 0.1396(3) 0.9940(3) 0.0427(13) Uani 1 1 d .
H18 H 0.9941 0.1338 0.9431 0.051 Uiso 1 1 calc R
C19 C 0.9558(5) 0.1018(3) 1.0373(3) 0.0457(14) Uani 1 1 d .
H19 H 0.9823 0.1077 1.0883 0.055 Uiso 1 1 calc R
C20 C 0.8452(5) 0.0514(3) 1.0126(3) 0.0388(12) Uani 1 1 d .
C21 C 0.7903(6) 0.0385(3) 0.9390(3) 0.0539(16) Uani 1 1 d .
H21 H 0.8232 0.0631 0.9016 0.065 Uiso 1 1 calc R
C22 C 0.6870(6) -0.0108(4) 0.9215(3) 0.0612(18) Uani 1 1 d .
H22 H 0.6511 -0.0181 0.8719 0.073 Uiso 1 1 calc R
C23 C 0.6874(6) -0.0361(3) 1.0424(3) 0.0522(16) Uani 1 1 d .
H23 H 0.6519 -0.0611 1.0786 0.063 Uiso 1 1 calc R
C24 C 0.7907(5) 0.0117(3) 1.0643(3) 0.0471(14) Uani 1 1 d .
H24 H 0.8246 0.0175 1.1143 0.056 Uiso 1 1 calc R
C25 C 0.8977(6) 0.2791(3) 0.4470(3) 0.0529(15) Uani 1 1 d .
H25 H 0.8741 0.2520 0.4012 0.063 Uiso 1 1 calc R
C26 C 0.9260(6) 0.3565(4) 0.4508(4) 0.0643(19) Uani 1 1 d .
H26 H 0.9257 0.3817 0.4074 0.077 Uiso 1 1 calc R
C27 C 0.9541(6) 0.3954(4) 0.5182(4) 0.0628(19) Uani 1 1 d .
H27 H 0.9686 0.4482 0.5216 0.075 Uiso 1 1 calc R
C28 C 0.9612(6) 0.3571(3) 0.5810(4) 0.0555(17) Uani 1 1 d .
H28 H 0.9828 0.3843 0.6269 0.067 Uiso 1 1 calc R
C29 C 0.9048(5) 0.2419(3) 0.5126(3) 0.0385(12) Uani 1 1 d .
C30 C 0.8788(5) 0.1596(3) 0.5142(3) 0.0385(13) Uani 1 1 d .
H30 H 0.8963 0.1396 0.5604 0.046 Uiso 1 1 calc R
C31 C 0.8339(5) 0.1106(3) 0.4585(3) 0.0384(12) Uani 1 1 d .
H31 H 0.8110 0.1303 0.4126 0.046 Uiso 1 1 calc R
C32 C 0.8165(5) 0.0280(3) 0.4619(3) 0.0365(12) Uani 1 1 d .
C33 C 0.8453(5) -0.0088(3) 0.5271(3) 0.0420(13) Uani 1 1 d .
H33 H 0.8729 0.0194 0.5718 0.050 Uiso 1 1 calc R
C34 C 0.8327(5) -0.0877(3) 0.5249(3) 0.0423(13) Uani 1 1 d .
H34 H 0.8532 -0.1112 0.5691 0.051 Uiso 1 1 calc R
C35 C 0.7633(5) -0.0967(3) 0.4003(3) 0.0470(14) Uani 1 1 d .
H35 H 0.7363 -0.1265 0.3564 0.056 Uiso 1 1 calc R
C36 C 0.7712(5) -0.0180(3) 0.3979(3) 0.0428(13) Uani 1 1 d .
H36 H 0.7463 0.0041 0.3534 0.051 Uiso 1 1 calc R
C37 C 0.4142(6) -0.2424(3) 0.4317(3) 0.0542(16) Uani 1 1 d .
H37 H 0.3860 -0.2773 0.3917 0.065 Uiso 1 1 calc R
C38 C 0.4418(7) -0.1677(3) 0.4199(4) 0.0628(19) Uani 1 1 d .
H38 H 0.4331 -0.1520 0.3717 0.075 Uiso 1 1 calc R
C39 C 0.4817(6) -0.1169(3) 0.4784(4) 0.0531(16) Uani 1 1 d .
H39 H 0.4992 -0.0660 0.4712 0.064 Uiso 1 1 calc R
C40 C 0.4953(6) -0.1425(3) 0.5480(4) 0.0503(15) Uani 1 1 d .
H40 H 0.5247 -0.1079 0.5881 0.060 Uiso 1 1 calc R
C41 C 0.4287(5) -0.2653(3) 0.5037(3) 0.0376(12) Uani 1 1 d .
C42 C 0.3985(5) -0.3433(3) 0.5219(3) 0.0408(13) Uani 1 1 d .
H42 H 0.3996 -0.3516 0.5720 0.049 Uiso 1 1 calc R
C43 C 0.3698(5) -0.4028(3) 0.4728(3) 0.0416(13) Uani 1 1 d .
H43 H 0.3690 -0.3942 0.4228 0.050 Uiso 1 1 calc R
C44 C 0.3392(5) -0.4810(3) 0.4900(3) 0.0385(12) Uani 1 1 d .
C45 C 0.3211(5) -0.5013(3) 0.5604(3) 0.0450(14) Uani 1 1 d .
H45 H 0.3307 -0.4645 0.6005 0.054 Uiso 1 1 calc R
C46 C 0.2889(5) -0.5755(3) 0.5709(3) 0.0462(14) Uani 1 1 d .
H46 H 0.2747 -0.5871 0.6184 0.055 Uiso 1 1 calc R
C47 C 0.2934(5) -0.6119(3) 0.4484(3) 0.0463(14) Uani 1 1 d .
H47 H 0.2840 -0.6499 0.4092 0.056 Uiso 1 1 calc R
C48 C 0.3230(5) -0.5394(3) 0.4336(3) 0.0447(14) Uani 1 1 d .
H48 H 0.3325 -0.5288 0.3851 0.054 Uiso 1 1 calc R
C49 C 1.2910(5) 0.2870(3) 0.7468(3) 0.0338(12) Uani 1 1 d .
C50 C 1.4336(5) 0.2967(3) 0.7530(3) 0.0345(12) Uani 1 1 d .
C51 C 1.5118(5) 0.2378(3) 0.7739(3) 0.0421(13) Uani 1 1 d .
C52 C 1.6438(5) 0.2458(3) 0.7825(3) 0.0430(13) Uani 1 1 d .
H52 H 1.6947 0.2051 0.7964 0.052 Uiso 1 1 calc R
C53 C 1.6977(5) 0.3151(3) 0.7699(3) 0.0419(13) Uani 1 1 d .
C54 C 1.8419(6) 0.3246(4) 0.7830(3) 0.0559(17) Uani 1 1 d .
C55 C 1.6206(5) 0.3751(3) 0.7491(3) 0.0469(14) Uani 1 1 d .
H55 H 1.6565 0.4219 0.7406 0.056 Uiso 1 1 calc R
C56 C 1.4898(5) 0.3653(3) 0.7408(3) 0.0413(13) Uani 1 1 d .
H56 H 1.4387 0.4059 0.7268 0.050 Uiso 1 1 calc R
C57 C 0.9848(5) 0.0632(3) 0.7416(3) 0.0406(13) Uani 1 1 d .
C58 C 0.9466(5) -0.0215(3) 0.7332(3) 0.0343(12) Uani 1 1 d .
C59 C 0.8219(5) -0.0471(3) 0.7228(3) 0.0341(12) Uani 1 1 d .
C60 C 0.7881(5) -0.1245(3) 0.7171(3) 0.0343(12) Uani 1 1 d .
H60 H 0.7031 -0.1401 0.7116 0.041 Uiso 1 1 calc R
C61 C 0.8831(5) -0.1780(3) 0.7197(3) 0.0350(12) Uani 1 1 d .
C62 C 0.8478(6) -0.2637(3) 0.7135(3) 0.0426(13) Uani 1 1 d .
C63 C 1.0076(5) -0.1538(3) 0.7278(3) 0.0371(12) Uani 1 1 d .
H63 H 1.0713 -0.1899 0.7280 0.045 Uiso 1 1 calc R
C64 C 1.0403(5) -0.0763(3) 0.7356(3) 0.0383(12) Uani 1 1 d .
H64 H 1.1255 -0.0610 0.7425 0.046 Uiso 1 1 calc R

loop_
_atom_site_aniso_label
_atom_site_aniso_U_11
_atom_site_aniso_U_22
_atom_site_aniso_U_33
_atom_site_aniso_U_23
_atom_site_aniso_U_13
_atom_site_aniso_U_12
Ag1 0.0456(3) 0.0637(3) 0.0541(3) 0.0043(2) 0.0046(2) -0.0043(2)
Ag2 0.0570(3) 0.0593(3) 0.0340(2) 0.0071(2) -0.0038(2) -0.0212(2)
Ag3 0.0511(3) 0.0401(2) 0.0428(3) 0.0098(2) -0.0036(2) -0.00713(19)
Ag4 0.0569(3) 0.0281(2) 0.0653(3) 0.0029(2) 0.0132(2) -0.00253(19)
Ag5 0.0816(4) 0.0460(3) 0.0437(3) 0.0051(2) -0.0012(2) -0.0029(2)
Ag6 0.0592(3) 0.0595(3) 0.0606(3) 0.0099(3) 0.0107(2) -0.0117(2)
Br1 0.0578(4) 0.0404(3) 0.0693(4) 0.0127(3) 0.0076(3) 0.0129(3)
Br2 0.0639(4) 0.0428(3) 0.0734(5) 0.0176(3) 0.0107(3) 0.0004(3)
O1 0.050(2) 0.052(2) 0.044(2) 0.004(2) 0.0162(19) -0.0006(18)
O2 0.041(2) 0.057(2) 0.045(2) -0.003(2) 0.0029(19) -0.0064(18)
O3 0.040(3) 0.088(4) 0.144(6) 0.002(4) -0.005(3) 0.018(3)
O4 0.041(3) 0.112(4) 0.118(5) 0.034(4) 0.000(3) -0.023(3)
O5 0.117(4) 0.039(2) 0.039(2) 0.012(2) -0.013(2) -0.028(2)
O6 0.150(5) 0.044(3) 0.051(3) 0.006(2) -0.032(3) -0.023(3)
O7 0.053(2) 0.039(2) 0.055(3) 0.0033(19) 0.006(2) -0.0085(18)
O8 0.063(3) 0.031(2) 0.117(4) -0.002(2) 0.005(3) 0.008(2)
O9 0.063(3) 0.076(3) 0.057(3) 0.014(3) 0.001(2) 0.019(2)
O10 0.133(5) 0.118(5) 0.050(3) -0.016(3) -0.027(3) 0.056(4)
O11 0.086(4) 0.076(3) 0.087(4) -0.025(3) 0.030(3) 0.011(3)
O12 0.086(4) 0.105(4) 0.108(5) 0.034(4) -0.011(3) -0.047(3)
O13 0.110(5) 0.129(5) 0.079(4) 0.006(4) -0.013(4) -0.018(4)
O14 0.151(6) 0.093(4) 0.152(6) 0.066(5) 0.028(5) -0.024(4)
O15 0.089(3) 0.055(3) 0.084(4) 0.014(3) 0.026(3) -0.001(2)
O16 0.120(4) 0.066(3) 0.093(4) 0.022(3) 0.037(4) 0.009(3)
O17 0.093(4) 0.060(3) 0.178(7) 0.019(4) 0.013(4) 0.010(3)
N1 0.047(3) 0.056(3) 0.058(3) 0.011(3) 0.011(3) 0.002(2)
N2 0.050(3) 0.043(3) 0.047(3) -0.001(2) 0.012(2) -0.001(2)
N3 0.040(2) 0.039(2) 0.027(2) 0.002(2) -0.0045(19) 0.004(2)
N4 0.061(3) 0.046(3) 0.035(3) 0.007(2) 0.009(2) -0.004(2)
N5 0.051(3) 0.030(2) 0.046(3) 0.010(2) -0.009(2) -0.006(2)
N6 0.045(3) 0.031(2) 0.042(3) -0.002(2) 0.010(2) 0.000(2)
N7 0.045(3) 0.029(2) 0.040(3) 0.003(2) 0.007(2) -0.0017(19)
N8 0.052(3) 0.031(2) 0.043(3) 0.002(2) 0.005(2) -0.001(2)
N9 0.050(3) 0.051(3) 0.041(3) 0.007(3) 0.014(2) 0.005(2)
N10 0.072(4) 0.064(4) 0.062(4) 0.005(3) 0.013(3) -0.025(3)
C1 0.056(4) 0.060(4) 0.044(4) 0.006(3) 0.010(3) -0.004(3)
C2 0.062(4) 0.069(4) 0.046(4) 0.007(3) 0.016(3) -0.008(3)
C3 0.064(4) 0.050(4) 0.047(4) 0.008(3) 0.002(3) -0.002(3)
C4 0.066(4) 0.053(4) 0.048(4) 0.020(3) 0.013(3) -0.002(3)
C5 0.046(3) 0.042(3) 0.050(4) 0.008(3) 0.011(3) 0.009(3)
C6 0.061(4) 0.049(4) 0.047(4) 0.006(3) 0.012(3) 0.002(3)
C7 0.047(3) 0.040(3) 0.047(4) 0.003(3) 0.009(3) 0.003(3)
C8 0.045(3) 0.038(3) 0.050(4) 0.005(3) 0.011(3) 0.007(3)
C9 0.062(4) 0.062(4) 0.059(4) 0.005(4) 0.018(3) -0.014(3)
C10 0.064(4) 0.061(4) 0.090(6) -0.002(4) 0.014(4) -0.014(4)
C11 0.083(5) 0.077(5) 0.063(5) -0.011(4) -0.006(4) -0.015(4)
C12 0.074(4) 0.066(4) 0.042(4) 0.001(3) 0.009(3) -0.009(4)
C13 0.042(3) 0.047(3) 0.039(3) -0.002(3) 0.003(3) -0.006(3)
C14 0.046(3) 0.052(4) 0.051(4) -0.001(3) -0.008(3) -0.002(3)
C15 0.060(4) 0.065(4) 0.035(3) -0.006(3) -0.008(3) 0.011(3)
C16 0.057(4) 0.062(4) 0.029(3) 0.004(3) -0.001(3) 0.002(3)
C17 0.039(3) 0.040(3) 0.033(3) -0.002(3) 0.000(2) 0.004(2)
C18 0.048(3) 0.048(3) 0.031(3) 0.002(3) 0.001(3) 0.001(3)
C19 0.052(3) 0.058(4) 0.028(3) 0.002(3) 0.007(3) 0.001(3)
C20 0.045(3) 0.039(3) 0.034(3) 0.005(3) 0.010(3) 0.008(2)
C21 0.068(4) 0.061(4) 0.035(3) 0.015(3) 0.009(3) -0.010(3)
C22 0.073(4) 0.071(4) 0.038(3) 0.015(3) -0.001(3) -0.016(4)
C23 0.069(4) 0.051(4) 0.042(4) 0.014(3) 0.019(3) 0.001(3)
C24 0.055(4) 0.057(4) 0.029(3) 0.002(3) 0.004(3) 0.000(3)
C25 0.065(4) 0.051(4) 0.044(4) 0.018(3) 0.007(3) 0.007(3)
C26 0.075(5) 0.051(4) 0.074(5) 0.040(4) 0.019(4) 0.004(3)
C27 0.062(4) 0.034(3) 0.093(6) 0.024(4) 0.004(4) -0.011(3)
C28 0.059(4) 0.032(3) 0.072(5) 0.010(3) -0.009(3) -0.008(3)
C29 0.042(3) 0.032(3) 0.042(3) 0.007(3) 0.004(3) 0.003(2)
C30 0.052(3) 0.028(3) 0.035(3) 0.010(2) 0.000(3) 0.003(2)
C31 0.047(3) 0.032(3) 0.037(3) 0.010(3) 0.001(3) 0.001(2)
C32 0.035(3) 0.037(3) 0.037(3) -0.004(2) 0.008(2) -0.001(2)
C33 0.059(4) 0.033(3) 0.032(3) 0.001(2) 0.001(3) 0.000(3)
C34 0.057(4) 0.033(3) 0.038(3) 0.008(3) 0.011(3) 0.002(3)
C35 0.059(4) 0.036(3) 0.043(4) -0.003(3) 0.000(3) -0.003(3)
C36 0.056(3) 0.039(3) 0.032(3) 0.006(3) 0.000(3) -0.004(3)
C37 0.090(5) 0.036(3) 0.036(3) 0.006(3) 0.007(3) 0.003(3)
C38 0.098(5) 0.048(4) 0.050(4) 0.019(3) 0.028(4) 0.008(4)
C39 0.071(4) 0.033(3) 0.058(4) 0.006(3) 0.022(3) -0.003(3)
C40 0.060(4) 0.037(3) 0.055(4) -0.002(3) 0.013(3) -0.001(3)
C41 0.045(3) 0.027(3) 0.041(3) 0.005(3) 0.009(3) 0.007(2)
C42 0.052(3) 0.035(3) 0.034(3) 0.005(3) 0.001(3) -0.004(2)
C43 0.058(4) 0.032(3) 0.035(3) 0.005(3) 0.004(3) 0.003(3)
C44 0.046(3) 0.034(3) 0.034(3) 0.006(3) 0.000(2) 0.003(2)
C45 0.066(4) 0.031(3) 0.036(3) -0.005(3) 0.001(3) 0.001(3)
C46 0.062(4) 0.037(3) 0.039(3) 0.006(3) 0.005(3) -0.003(3)
C47 0.058(4) 0.032(3) 0.046(4) -0.011(3) 0.006(3) -0.003(3)
C48 0.065(4) 0.038(3) 0.032(3) 0.003(3) 0.008(3) -0.001(3)
C49 0.036(3) 0.030(3) 0.037(3) 0.005(2) 0.010(3) 0.001(2)
C50 0.034(3) 0.040(3) 0.029(3) 0.002(2) 0.003(2) -0.001(2)
C51 0.043(3) 0.045(3) 0.039(3) 0.002(3) 0.006(3) 0.001(3)
C52 0.032(3) 0.054(4) 0.041(3) -0.002(3) 0.000(2) 0.010(3)
C53 0.035(3) 0.054(4) 0.036(3) -0.006(3) 0.007(2) -0.001(3)
C54 0.037(3) 0.087(5) 0.040(4) -0.014(4) 0.003(3) -0.004(4)
C55 0.048(3) 0.048(3) 0.044(3) 0.004(3) 0.004(3) -0.008(3)
C56 0.031(3) 0.041(3) 0.051(4) 0.000(3) 0.002(2) -0.002(2)
C57 0.054(3) 0.033(3) 0.034(3) 0.002(3) 0.000(3) -0.006(2)
C58 0.047(3) 0.033(3) 0.023(3) 0.007(2) -0.001(2) -0.006(2)
C59 0.042(3) 0.033(3) 0.028(3) 0.012(2) 0.003(2) 0.003(2)
C60 0.038(3) 0.033(3) 0.031(3) 0.008(2) 0.001(2) -0.002(2)
C61 0.047(3) 0.031(3) 0.027(3) 0.004(2) 0.003(2) 0.002(2)
C62 0.061(4) 0.032(3) 0.035(3) 0.004(3) 0.004(3) -0.001(3)
C63 0.044(3) 0.040(3) 0.028(3) 0.006(2) 0.005(2) 0.007(2)
C64 0.039(3) 0.041(3) 0.035(3) 0.010(3) 0.002(2) -0.001(2)

loop_
_atom_type_symbol
_atom_type_description
_atom_type_scat_dispersion_real
_atom_type_scat_dispersion_imag
_atom_type_scat_source
C C 0.0033 0.0016 'International Tables Vol C Tables 4.2.6.8 and 6.1.1.4'
H H 0.0000 0.0000 'International Tables Vol C Tables 4.2.6.8 and 6.1.1.4'
N N 0.0061 0.0033 'International Tables Vol C Tables 4.2.6.8 and 6.1.1.4'
O O 0.0106 0.0060 'International Tables Vol C Tables 4.2.6.8 and 6.1.1.4'
Br Br -0.2901 2.4595 'International Tables Vol C Tables 4.2.6.8 and 6.1.1.4'
Ag Ag -0.8971 1.1015 'International Tables Vol C Tables 4.2.6.8 and 6.1.1.4'

loop_
_geom_angle_atom_site_label_1
_geom_angle_atom_site_label_2
_geom_angle_atom_site_label_3
_geom_angle
_geom_angle_site_symmetry_1
_geom_angle_site_symmetry_3
N2 Ag1 O4 133.0(2) . 1_455
N2 Ag1 O15 106.54(17) . .
O4 Ag1 O15 95.07(18) 1_455 .
N2 Ag1 O1 99.16(15) . .
O4 Ag1 O1 122.31(18) 1_455 .
O15 Ag1 O1 90.35(14) . .
N2 Ag1 Ag2 105.67(12) . .
O4 Ag1 Ag2 91.63(15) 1_455 .
O15 Ag1 Ag2 127.97(11) . .
O1 Ag1 Ag2 44.79(8) . .
O6 Ag2 N3 112.62(16) . .
O6 Ag2 O1 135.23(18) . .
N3 Ag2 O1 92.17(15) . .
O6 Ag2 O3 99.14(19) . 1_455
N3 Ag2 O3 118.46(18) . 1_455
O1 Ag2 O3 100.60(16) . 1_455
O6 Ag2 Ag3 80.65(12) . .
N3 Ag2 Ag3 166.11(11) . .
O1 Ag2 Ag3 74.82(10) . .
O3 Ag2 Ag3 60.75(15) 1_455 .
O6 Ag2 Ag1 152.57(12) . .
N3 Ag2 Ag1 93.28(11) . .
O1 Ag2 Ag1 47.46(9) . .
O3 Ag2 Ag1 58.62(13) 1_455 .
Ag3 Ag2 Ag1 74.407(16) . .
O5 Ag3 N5 114.63(15) . .
O5 Ag3 O2 122.13(16) . .
N5 Ag3 O2 95.24(15) . .
O5 Ag3 Ag2 81.56(10) . .
N5 Ag3 Ag2 160.32(12) . .
O2 Ag3 Ag2 84.25(10) . .
N8 Ag4 N6 169.56(18) 2_646 .
N7 Ag5 O12 150.02(18) . .
N7 Ag5 O7 106.93(14) . .
O12 Ag5 O7 81.76(16) . .
N7 Ag5 O9 122.80(14) . .
O12 Ag5 O9 83.01(19) . .
O7 Ag5 O9 97.49(13) . .
N1 Ag6 N4 163.69(19) 2_657 .
C49 O1 Ag2 122.0(3) . .
C49 O1 Ag1 121.1(3) . .
Ag2 O1 Ag1 87.75(12) . .
C49 O2 Ag3 115.1(3) . .
C54 O3 Ag2 151.5(5) . 1_655
C54 O4 Ag1 107.7(4) . 1_655
C57 O5 Ag3 124.0(4) . .
C57 O6 Ag2 125.9(4) . .
C62 O7 Ag5 148.8(3) . .
N9 O9 Ag5 100.0(3) . .
N10 O12 Ag5 113.7(5) . .
Ag1 O15 H15A 118.1 . .
Ag1 O15 H15B 89.5 . .
H15A O15 H15B 116.5 . .
H16A O16 H16B 115.8 . .
H17A O17 H17B 116.6 . .
C2 N1 C3 116.1(5) . .
C2 N1 Ag6 122.0(4) . 2_657
C3 N1 Ag6 121.8(4) . 2_657
C8 N2 C9 118.4(5) . .
C8 N2 Ag1 126.2(4) . .
C9 N2 Ag1 115.4(4) . .
C13 N3 C17 119.4(4) . .
C13 N3 Ag2 118.9(4) . .
C17 N3 Ag2 121.6(3) . .
C23 N4 C22 116.9(5) . .
C23 N4 Ag6 121.9(4) . .
C22 N4 Ag6 121.0(4) . .
C29 N5 C28 118.6(5) . .
C29 N5 Ag3 124.3(3) . .
C28 N5 Ag3 114.4(4) . .
C34 N6 C35 117.1(5) . .
C34 N6 Ag4 122.7(4) . .
C35 N6 Ag4 119.9(4) . .
C41 N7 C40 117.9(5) . .
C41 N7 Ag5 124.9(3) . .
C40 N7 Ag5 117.2(4) . .
C46 N8 C47 116.4(5) . .
C46 N8 Ag4 122.3(4) . 2_646
C47 N8 Ag4 121.3(4) . 2_646
O11 N9 O10 121.5(6) . .
O11 N9 O9 119.7(5) . .
O10 N9 O9 118.8(5) . .
O14 N10 O12 120.2(7) . .
O14 N10 O13 121.6(7) . .
O12 N10 O13 118.2(7) . .
C2 C1 C5 119.6(6) . .
C2 C1 H1 120.2 . .
C5 C1 H1 120.2 . .
N1 C2 C1 124.2(6) . .
N1 C2 H2 117.9 . .
C1 C2 H2 117.9 . .
N1 C3 C4 124.1(6) . .
N1 C3 H3 118.0 . .
C4 C3 H3 118.0 . .
C3 C4 C5 119.6(6) . .
C3 C4 H4 120.2 . .
C5 C4 H4 120.2 . .
C1 C5 C4 116.3(5) . .
C1 C5 C6 119.8(6) . .
C4 C5 C6 123.9(5) . .
C7 C6 C5 125.1(6) . .
C7 C6 H6 117.5 . .
C5 C6 H6 117.5 . .
C6 C7 C8 126.2(6) . .
C6 C7 H7 116.9 . .
C8 C7 H7 116.9 . .
N2 C8 C12 120.5(5) . .
N2 C8 C7 115.7(5) . .
C12 C8 C7 123.8(6) . .
N2 C9 C10 122.8(6) . .
N2 C9 H9 118.6 . .
C10 C9 H9 118.6 . .
C9 C10 C11 119.1(7) . .
C9 C10 H10 120.5 . .
C11 C10 H10 120.5 . .
C12 C11 C10 118.7(7) . .
C12 C11 H11 120.7 . .
C10 C11 H11 120.7 . .
C11 C12 C8 120.5(6) . .
C11 C12 H12 119.7 . .
C8 C12 H12 119.7 . .
N3 C13 C14 123.0(5) . .
N3 C13 H13 118.5 . .
C14 C13 H13 118.5 . .
C15 C14 C13 118.8(6) . .
C15 C14 H14 120.6 . .
C13 C14 H14 120.6 . .
C14 C15 C16 119.1(6) . .
C14 C15 H15 120.4 . .
C16 C15 H15 120.4 . .
C15 C16 C17 119.6(6) . .
C15 C16 H16 120.2 . .
C17 C16 H16 120.2 . .
N3 C17 C16 120.1(5) . .
N3 C17 C18 117.5(5) . .
C16 C17 C18 122.4(5) . .
C19 C18 C17 127.2(5) . .
C19 C18 H18 116.4 . .
C17 C18 H18 116.4 . .
C18 C19 C20 126.2(5) . .
C18 C19 H19 116.9 . .
C20 C19 H19 116.9 . .
C24 C20 C21 116.1(5) . .
C24 C20 C19 119.5(5) . .
C21 C20 C19 124.4(5) . .
C22 C21 C20 119.7(5) . .
C22 C21 H21 120.1 . .
C20 C21 H21 120.1 . .
N4 C22 C21 123.5(6) . .
N4 C22 H22 118.3 . .
C21 C22 H22 118.3 . .
N4 C23 C24 123.2(5) . .
N4 C23 H23 118.4 . .
C24 C23 H23 118.4 . .
C23 C24 C20 120.6(5) . .
C23 C24 H24 119.7 . .
C20 C24 H24 119.7 . .
C26 C25 C29 119.2(6) . .
C26 C25 H25 120.4 . .
C29 C25 H25 120.4 . .
C27 C26 C25 119.3(6) . .
C27 C26 H26 120.3 . .
C25 C26 H26 120.3 . .
C26 C27 C28 119.7(6) . .
C26 C27 H27 120.2 . .
C28 C27 H27 120.2 . .
N5 C28 C27 122.4(6) . .
N5 C28 H28 118.8 . .
C27 C28 H28 118.8 . .
N5 C29 C25 120.6(5) . .
N5 C29 C30 116.2(5) . .
C25 C29 C30 123.2(5) . .
C31 C30 C29 128.1(5) . .
C31 C30 H30 115.9 . .
C29 C30 H30 115.9 . .
C30 C31 C32 126.1(5) . .
C30 C31 H31 116.9 . .
C32 C31 H31 116.9 . .
C33 C32 C36 116.7(5) . .
C33 C32 C31 123.0(5) . .
C36 C32 C31 120.3(5) . .
C34 C33 C32 119.5(5) . .
C34 C33 H33 120.2 . .
C32 C33 H33 120.2 . .
N6 C34 C33 123.6(5) . .
N6 C34 H34 118.2 . .
C33 C34 H34 118.2 . .
N6 C35 C36 122.9(5) . .
N6 C35 H35 118.6 . .
C36 C35 H35 118.6 . .
C35 C36 C32 120.0(5) . .
C35 C36 H36 120.0 . .
C32 C36 H36 120.0 . .
C38 C37 C41 119.5(6) . .
C38 C37 H37 120.3 . .
C41 C37 H37 120.3 . .
C39 C38 C37 120.1(6) . .
C39 C38 H38 120.0 . .
C37 C38 H38 120.0 . .
C38 C39 C40 118.2(5) . .
C38 C39 H39 120.9 . .
C40 C39 H39 120.9 . .
N7 C40 C39 123.6(6) . .
N7 C40 H40 118.2 . .
C39 C40 H40 118.2 . .
N7 C41 C37 120.8(5) . .
N7 C41 C42 115.8(5) . .
C37 C41 C42 123.3(5) . .
C43 C42 C41 125.4(5) . .
C43 C42 H42 117.3 . .
C41 C42 H42 117.3 . .
C42 C43 C44 126.0(5) . .
C42 C43 H43 117.0 . .
C44 C43 H43 117.0 . .
C45 C44 C48 116.1(5) . .
C45 C44 C43 124.1(5) . .
C48 C44 C43 119.8(5) . .
C46 C45 C44 120.1(5) . .
C46 C45 H45 119.9 . .
C44 C45 H45 119.9 . .
N8 C46 C45 123.5(5) . .
N8 C46 H46 118.2 . .
C45 C46 H46 118.2 . .
N8 C47 C48 123.3(5) . .
N8 C47 H47 118.4 . .
C48 C47 H47 118.4 . .
C47 C48 C44 120.6(5) . .
C47 C48 H48 119.7 . .
C44 C48 H48 119.7 . .
O2 C49 O1 126.4(5) . .
O2 C49 C50 118.4(4) . .
O1 C49 C50 115.2(5) . .
C51 C50 C56 117.8(5) . .
C51 C50 C49 120.8(4) . .
C56 C50 C49 121.4(5) . .
C50 C51 C52 122.1(5) . .
C50 C51 Br2 120.2(4) . .
C52 C51 Br2 117.7(4) . .
C53 C52 C51 118.9(5) . .
C53 C52 H52 120.5 . .
C51 C52 H52 120.5 . .
C52 C53 C55 119.8(5) . .
C52 C53 C54 118.6(5) . .
C55 C53 C54 121.6(5) . .
O3 C54 O4 126.6(6) . .
O3 C54 C53 116.8(6) . .
O4 C54 C53 116.6(6) . .
C53 C55 C56 119.9(5) . .
C53 C55 H55 120.1 . .
C56 C55 H55 120.1 . .
C50 C56 C55 121.5(5) . .
C50 C56 H56 119.3 . .
C55 C56 H56 119.3 . .
O5 C57 O6 127.5(5) . .
O5 C57 C58 117.9(5) . .
O6 C57 C58 114.6(5) . .
C59 C58 C64 117.6(5) . .
C59 C58 C57 123.0(5) . .
C64 C58 C57 119.4(5) . .
C58 C59 C60 122.5(5) . .
C58 C59 Br1 120.9(4) . .
C60 C59 Br1 116.6(4) . .
C61 C60 C59 118.9(5) . .
C61 C60 H60 120.6 . .
C59 C60 H60 120.6 . .
C63 C61 C60 119.5(5) . .
C63 C61 C62 120.8(5) . .
C60 C61 C62 119.7(5) . .
O8 C62 O7 125.9(5) . .
O8 C62 C61 116.3(5) . .
O7 C62 C61 117.7(5) . .
C61 C63 C64 121.1(5) . .
C61 C63 H63 119.5 . .
C64 C63 H63 119.5 . .
C63 C64 C58 120.4(5) . .
C63 C64 H64 119.8 . .
C58 C64 H64 119.8 . .

loop_
_geom_bond_atom_site_label_1
_geom_bond_atom_site_label_2
_geom_bond_distance
_geom_bond_site_symmetry_2
Ag1 N2 2.251(5) .
Ag1 O4 2.256(5) 1_455
Ag1 O15 2.466(4) .
Ag1 O1 2.470(4) .
Ag1 Ag2 3.3501(7) .
Ag2 O6 2.244(4) .
Ag2 N3 2.284(4) .
Ag2 O1 2.362(4) .
Ag2 O3 2.408(5) 1_455
Ag2 Ag3 2.8938(6) .
Ag3 O5 2.270(4) .
Ag3 N5 2.296(4) .
Ag3 O2 2.386(4) .
Ag4 N8 2.124(4) 2_646
Ag4 N6 2.135(4) .
Ag5 N7 2.259(4) .
Ag5 O12 2.336(5) .
Ag5 O7 2.541(4) .
Ag5 O9 2.582(5) .
Ag6 N1 2.151(5) 2_657
Ag6 N4 2.153(5) .
Br1 C59 1.912(5) .
Br2 C51 1.918(6) .
O1 C49 1.245(6) .
O2 C49 1.239(6) .
O3 C54 1.224(8) .
O3 Ag2 2.408(5) 1_655
O4 C54 1.253(8) .
O4 Ag1 2.256(5) 1_655
O5 C57 1.214(6) .
O6 C57 1.239(7) .
O7 C62 1.252(7) .
O8 C62 1.236(7) .
O9 N9 1.246(6) .
O10 N9 1.216(7) .
O11 N9 1.214(6) .
O12 N10 1.223(7) .
O13 N10 1.240(8) .
O14 N10 1.220(7) .
O15 H15A 0.8500 .
O15 H15B 0.8500 .
O16 H16A 0.8513 .
O16 H16B 0.8536 .
O17 H17A 0.8499 .
O17 H17B 0.8491 .
N1 C2 1.328(8) .
N1 C3 1.349(7) .
N1 Ag6 2.151(5) 2_657
N2 C8 1.351(7) .
N2 C9 1.356(7) .
N3 C13 1.335(7) .
N3 C17 1.339(7) .
N4 C23 1.328(7) .
N4 C22 1.334(7) .
N5 C29 1.344(7) .
N5 C28 1.348(7) .
N6 C34 1.333(7) .
N6 C35 1.338(7) .
N7 C41 1.344(7) .
N7 C40 1.350(7) .
N8 C46 1.330(7) .
N8 C47 1.347(7) .
N8 Ag4 2.124(4) 2_646
C1 C2 1.372(8) .
C1 C5 1.388(8) .
C1 H1 0.9300 .
C2 H2 0.9300 .
C3 C4 1.352(8) .
C3 H3 0.9300 .
C4 C5 1.411(8) .
C4 H4 0.9300 .
C5 C6 1.468(8) .
C6 C7 1.327(8) .
C6 H6 0.9300 .
C7 C8 1.454(8) .
C7 H7 0.9300 .
C8 C12 1.379(8) .
C9 C10 1.357(9) .
C9 H9 0.9300 .
C10 C11 1.378(10) .
C10 H10 0.9300 .
C11 C12 1.373(9) .
C11 H11 0.9300 .
C12 H12 0.9300 .
C13 C14 1.374(8) .
C13 H13 0.9300 .
C14 C15 1.368(8) .
C14 H14 0.9300 .
C15 C16 1.379(8) .
C15 H15 0.9300 .
C16 C17 1.409(7) .
C16 H16 0.9300 .
C17 C18 1.454(7) .
C18 C19 1.323(7) .
C18 H18 0.9300 .
C19 C20 1.461(8) .
C19 H19 0.9300 .
C20 C24 1.386(7) .
C20 C21 1.389(8) .
C21 C22 1.376(8) .
C21 H21 0.9300 .
C22 H22 0.9300 .
C23 C24 1.370(8) .
C23 H23 0.9300 .
C24 H24 0.9300 .
C25 C26 1.378(8) .
C25 C29 1.391(8) .
C25 H25 0.9300 .
C26 C27 1.352(9) .
C26 H26 0.9300 .
C27 C28 1.357(9) .
C27 H27 0.9300 .
C28 H28 0.9300 .
C29 C30 1.466(7) .
C30 C31 1.311(7) .
C30 H30 0.9300 .
C31 C32 1.461(7) .
C31 H31 0.9300 .
C32 C33 1.390(7) .
C32 C36 1.392(7) .
C33 C34 1.381(7) .
C33 H33 0.9300 .
C34 H34 0.9300 .
C35 C36 1.381(7) .
C35 H35 0.9300 .
C36 H36 0.9300 .
C37 C38 1.373(8) .
C37 C41 1.385(8) .
C37 H37 0.9300 .
C38 C39 1.353(9) .
C38 H38 0.9300 .
C39 C40 1.362(8) .
C39 H39 0.9300 .
C40 H40 0.9300 .
C41 C42 1.468(7) .
C42 C43 1.325(7) .
C42 H42 0.9300 .
C43 C44 1.467(7) .
C43 H43 0.9300 .
C44 C45 1.385(7) .
C44 C48 1.385(7) .
C45 C46 1.371(7) .
C45 H45 0.9300 .
C46 H46 0.9300 .
C47 C48 1.357(7) .
C47 H47 0.9300 .
C48 H48 0.9300 .
C49 C50 1.510(7) .
C50 C51 1.375(7) .
C50 C56 1.378(7) .
C51 C52 1.393(7) .
C52 C53 1.381(8) .
C52 H52 0.9300 .
C53 C55 1.383(7) .
C53 C54 1.523(8) .
C55 C56 1.383(7) .
C55 H55 0.9300 .
C56 H56 0.9300 .
C57 C58 1.522(7) .
C58 C59 1.377(7) .
C58 C64 1.389(7) .
C59 C60 1.390(7) .
C60 C61 1.382(7) .
C60 H60 0.9300 .
C61 C63 1.369(7) .
C61 C62 1.533(7) .
C63 C64 1.387(7) .
C63 H63 0.9300 .
C64 H64 0.9300 .

loop_
_geom_torsion_atom_site_label_1
_geom_torsion_atom_site_label_2
_geom_torsion_atom_site_label_3
_geom_torsion_atom_site_label_4
_geom_torsion
_geom_torsion_site_symmetry_1
_geom_torsion_site_symmetry_4
N2 Ag1 Ag2 O6 163.8(4) . .
O4 Ag1 Ag2 O6 28.0(4) 1_455 .
O15 Ag1 Ag2 O6 -69.7(4) . .
O1 Ag1 Ag2 O6 -108.9(4) . .
N2 Ag1 Ag2 N3 2.68(16) . .
O4 Ag1 Ag2 N3 -133.15(19) 1_455 .
O15 Ag1 Ag2 N3 129.13(19) . .
O1 Ag1 Ag2 N3 89.94(17) . .
N2 Ag1 Ag2 O1 -87.26(18) . .
O4 Ag1 Ag2 O1 136.9(2) 1_455 .
O15 Ag1 Ag2 O1 39.2(2) . .
N2 Ag1 Ag2 O3 124.3(2) . 1_455
O4 Ag1 Ag2 O3 -11.5(2) 1_455 1_455
O15 Ag1 Ag2 O3 -109.3(2) . 1_455
O1 Ag1 Ag2 O3 -148.4(2) . 1_455
N2 Ag1 Ag2 Ag3 -170.79(12) . .
O4 Ag1 Ag2 Ag3 53.38(15) 1_455 .
O15 Ag1 Ag2 Ag3 -44.34(15) . .
O1 Ag1 Ag2 Ag3 -83.53(13) . .
O6 Ag2 Ag3 O5 3.2(2) . .
N3 Ag2 Ag3 O5 166.5(5) . .
O1 Ag2 Ag3 O5 145.36(16) . .
O3 Ag2 Ag3 O5 -102.9(2) 1_455 .
Ag1 Ag2 Ag3 O5 -165.30(13) . .
O6 Ag2 Ag3 N5 149.9(4) . .
N3 Ag2 Ag3 N5 -46.8(6) . .
O1 Ag2 Ag3 N5 -67.9(3) . .
O3 Ag2 Ag3 N5 43.9(4) 1_455 .
Ag1 Ag2 Ag3 N5 -18.5(3) . .
O6 Ag2 Ag3 O2 -120.57(18) . .
N3 Ag2 Ag3 O2 42.7(4) . .
O1 Ag2 Ag3 O2 21.63(13) . .
O3 Ag2 Ag3 O2 133.37(18) 1_455 .
Ag1 Ag2 Ag3 O2 70.97(9) . .
O6 Ag2 O1 C49 16.0(5) . .
N3 Ag2 O1 C49 141.8(4) . .
O3 Ag2 O1 C49 -98.7(4) 1_455 .
Ag3 Ag2 O1 C49 -43.2(4) . .
Ag1 Ag2 O1 C49 -125.7(4) . .
O6 Ag2 O1 Ag1 141.76(19) . .
N3 Ag2 O1 Ag1 -92.46(14) . .
O3 Ag2 O1 Ag1 27.04(18) 1_455 .
Ag3 Ag2 O1 Ag1 82.58(9) . .
N2 Ag1 O1 C49 -130.4(4) . .
O4 Ag1 O1 C49 72.6(4) 1_455 .
O15 Ag1 O1 C49 -23.6(4) . .
Ag2 Ag1 O1 C49 126.5(4) . .
N2 Ag1 O1 Ag2 103.05(15) . .
O4 Ag1 O1 Ag2 -53.9(2) 1_455 .
O15 Ag1 O1 Ag2 -150.13(15) . .
O5 Ag3 O2 C49 -93.3(4) . .
N5 Ag3 O2 C49 143.2(4) . .
Ag2 Ag3 O2 C49 -17.1(3) . .
N5 Ag3 O5 C57 -171.2(5) . .
O2 Ag3 O5 C57 74.8(5) . .
Ag2 Ag3 O5 C57 -2.9(5) . .
N3 Ag2 O6 C57 178.5(5) . .
O1 Ag2 O6 C57 -62.9(7) . .
O3 Ag2 O6 C57 52.3(6) 1_455 .
Ag3 Ag2 O6 C57 -5.8(6) . .
Ag1 Ag2 O6 C57 18.9(8) . .
N7 Ag5 O7 C62 63.7(7) . .
O12 Ag5 O7 C62 -145.8(7) . .
O9 Ag5 O7 C62 -64.0(7) . .
N7 Ag5 O9 N9 37.8(4) . .
O12 Ag5 O9 N9 -125.8(4) . .
O7 Ag5 O9 N9 153.5(3) . .
N7 Ag5 O12 N10 -21.3(8) . .
O7 Ag5 O12 N10 -131.0(5) . .
O9 Ag5 O12 N10 130.3(5) . .
O4 Ag1 N2 C8 50.1(5) 1_455 .
O15 Ag1 N2 C8 163.9(4) . .
O1 Ag1 N2 C8 -103.0(4) . .
Ag2 Ag1 N2 C8 -57.6(5) . .
O4 Ag1 N2 C9 -129.6(4) 1_455 .
O15 Ag1 N2 C9 -15.8(5) . .
O1 Ag1 N2 C9 77.3(4) . .
Ag2 Ag1 N2 C9 122.8(4) . .
O6 Ag2 N3 C13 138.6(4) . .
O1 Ag2 N3 C13 -3.2(4) . .
O3 Ag2 N3 C13 -106.5(4) 1_455 .
Ag3 Ag2 N3 C13 -23.5(7) . .
Ag1 Ag2 N3 C13 -50.7(4) . .
O6 Ag2 N3 C17 -46.3(4) . .
O1 Ag2 N3 C17 172.0(4) . .
O3 Ag2 N3 C17 68.7(4) 1_455 .
Ag3 Ag2 N3 C17 151.6(3) . .
Ag1 Ag2 N3 C17 124.5(4) . .
N1 Ag6 N4 C23 9.2(9) 2_657 .
N1 Ag6 N4 C22 -174.5(6) 2_657 .
O5 Ag3 N5 C29 -23.9(5) . .
O2 Ag3 N5 C29 105.1(4) . .
Ag2 Ag3 N5 C29 -167.3(3) . .
O5 Ag3 N5 C28 174.9(4) . .
O2 Ag3 N5 C28 -56.1(4) . .
Ag2 Ag3 N5 C28 31.5(6) . .
N8 Ag4 N6 C34 28.5(12) 2_646 .
N8 Ag4 N6 C35 -146.5(9) 2_646 .
O12 Ag5 N7 C41 -12.4(6) . .
O7 Ag5 N7 C41 90.7(4) . .
O9 Ag5 N7 C41 -158.3(4) . .
O12 Ag5 N7 C40 170.0(4) . .
O7 Ag5 N7 C40 -86.8(4) . .
O9 Ag5 N7 C40 24.2(4) . .
Ag5 O9 N9 O11 177.0(4) . .
Ag5 O9 N9 O10 -1.9(6) . .
Ag5 O12 N10 O14 157.0(6) . .
Ag5 O12 N10 O13 -23.4(8) . .
C3 N1 C2 C1 -0.6(9) . .
Ag6 N1 C2 C1 176.7(5) 2_657 .
C5 C1 C2 N1 0.2(10) . .
C2 N1 C3 C4 1.1(9) . .
Ag6 N1 C3 C4 -176.2(5) 2_657 .
N1 C3 C4 C5 -1.2(10) . .
C2 C1 C5 C4 -0.2(9) . .
C2 C1 C5 C6 -179.2(6) . .
C3 C4 C5 C1 0.7(9) . .
C3 C4 C5 C6 179.6(6) . .
C1 C5 C6 C7 175.5(6) . .
C4 C5 C6 C7 -3.4(9) . .
C5 C6 C7 C8 -179.6(5) . .
C9 N2 C8 C12 0.3(8) . .
Ag1 N2 C8 C12 -179.4(4) . .
C9 N2 C8 C7 -179.6(5) . .
Ag1 N2 C8 C7 0.7(7) . .
C6 C7 C8 N2 175.8(5) . .
C6 C7 C8 C12 -4.1(9) . .
C8 N2 C9 C10 -0.6(9) . .
Ag1 N2 C9 C10 179.1(5) . .
N2 C9 C10 C11 0.7(11) . .
C9 C10 C11 C12 -0.5(11) . .
C10 C11 C12 C8 0.2(11) . .
N2 C8 C12 C11 -0.1(10) . .
C7 C8 C12 C11 179.8(6) . .
C17 N3 C13 C14 0.4(8) . .
Ag2 N3 C13 C14 175.7(4) . .
N3 C13 C14 C15 -0.7(9) . .
C13 C14 C15 C16 0.7(9) . .
C14 C15 C16 C17 -0.3(9) . .
C13 N3 C17 C16 0.0(8) . .
Ag2 N3 C17 C16 -175.1(4) . .
C13 N3 C17 C18 -179.1(5) . .
Ag2 N3 C17 C18 5.8(6) . .
C15 C16 C17 N3 0.0(8) . .
C15 C16 C17 C18 179.0(5) . .
N3 C17 C18 C19 178.7(5) . .
C16 C17 C18 C19 -0.4(9) . .
C17 C18 C19 C20 -179.4(5) . .
C18 C19 C20 C24 175.9(6) . .
C18 C19 C20 C21 -2.6(9) . .
C24 C20 C21 C22 0.7(9) . .
C19 C20 C21 C22 179.2(6) . .
C23 N4 C22 C21 1.0(10) . .
Ag6 N4 C22 C21 -175.5(5) . .
C20 C21 C22 N4 -0.7(10) . .
C22 N4 C23 C24 -1.4(9) . .
Ag6 N4 C23 C24 175.1(4) . .
N4 C23 C24 C20 1.4(9) . .
C21 C20 C24 C23 -1.0(8) . .
C19 C20 C24 C23 -179.7(5) . .
C29 C25 C26 C27 -3.1(10) . .
C25 C26 C27 C28 3.7(10) . .
C29 N5 C28 C27 -1.1(9) . .
Ag3 N5 C28 C27 161.2(5) . .
C26 C27 C28 N5 -1.7(10) . .
C28 N5 C29 C25 1.7(8) . .
Ag3 N5 C29 C25 -158.7(4) . .
C28 N5 C29 C30 -179.1(5) . .
Ag3 N5 C29 C30 20.5(6) . .
C26 C25 C29 N5 0.4(9) . .
C26 C25 C29 C30 -178.8(5) . .
N5 C29 C30 C31 173.1(5) . .
C25 C29 C30 C31 -7.6(9) . .
C29 C30 C31 C32 176.2(5) . .
C30 C31 C32 C33 0.8(9) . .
C30 C31 C32 C36 -178.0(5) . .
C36 C32 C33 C34 2.4(8) . .
C31 C32 C33 C34 -176.5(5) . .
C35 N6 C34 C33 -0.3(8) . .
Ag4 N6 C34 C33 -175.4(4) . .
C32 C33 C34 N6 -0.5(8) . .
C34 N6 C35 C36 -0.8(8) . .
Ag4 N6 C35 C36 174.5(4) . .
N6 C35 C36 C32 2.7(9) . .
C33 C32 C36 C35 -3.4(8) . .
C31 C32 C36 C35 175.5(5) . .
C41 C37 C38 C39 -0.6(10) . .
C37 C38 C39 C40 1.1(10) . .
C41 N7 C40 C39 1.4(8) . .
Ag5 N7 C40 C39 179.1(5) . .
C38 C39 C40 N7 -1.6(9) . .
C40 N7 C41 C37 -0.9(8) . .
Ag5 N7 C41 C37 -178.4(4) . .
C40 N7 C41 C42 -178.9(5) . .
Ag5 N7 C41 C42 3.6(6) . .
C38 C37 C41 N7 0.5(9) . .
C38 C37 C41 C42 178.4(6) . .
N7 C41 C42 C43 -173.1(5) . .
C37 C41 C42 C43 8.9(9) . .
C41 C42 C43 C44 -179.9(5) . .
C42 C43 C44 C45 8.2(9) . .
C42 C43 C44 C48 -173.8(6) . .
C48 C44 C45 C46 0.0(8) . .
C43 C44 C45 C46 178.0(5) . .
C47 N8 C46 C45 -2.5(8) . .
Ag4 N8 C46 C45 176.0(4) 2_646 .
C44 C45 C46 N8 2.0(9) . .
C46 N8 C47 C48 1.2(8) . .
Ag4 N8 C47 C48 -177.3(4) 2_646 .
N8 C47 C48 C44 0.7(9) . .
C45 C44 C48 C47 -1.2(8) . .
C43 C44 C48 C47 -179.3(5) . .
Ag3 O2 C49 O1 -11.6(7) . .
Ag3 O2 C49 C50 165.7(3) . .
Ag2 O1 C49 O2 46.1(7) . .
Ag1 O1 C49 O2 -62.7(6) . .
Ag2 O1 C49 C50 -131.3(4) . .
Ag1 O1 C49 C50 119.9(4) . .
O2 C49 C50 C51 -96.1(6) . .
O1 C49 C50 C51 81.5(6) . .
O2 C49 C50 C56 86.4(6) . .
O1 C49 C50 C56 -95.9(6) . .
C56 C50 C51 C52 -0.4(8) . .
C49 C50 C51 C52 -177.9(5) . .
C56 C50 C51 Br2 179.8(4) . .
C49 C50 C51 Br2 2.3(7) . .
C50 C51 C52 C53 0.3(8) . .
Br2 C51 C52 C53 -179.8(4) . .
C51 C52 C53 C55 -0.1(8) . .
C51 C52 C53 C54 177.1(5) . .
Ag2 O3 C54 O4 -6.6(16) 1_655 .
Ag2 O3 C54 C53 175.0(7) 1_655 .
Ag1 O4 C54 O3 -15.2(9) 1_655 .
Ag1 O4 C54 C53 163.2(4) 1_655 .
C52 C53 C54 O3 -2.3(8) . .
C55 C53 C54 O3 174.8(6) . .
C52 C53 C54 O4 179.1(6) . .
C55 C53 C54 O4 -3.7(9) . .
C52 C53 C55 C56 -0.1(8) . .
C54 C53 C55 C56 -177.2(5) . .
C51 C50 C56 C55 0.2(8) . .
C49 C50 C56 C55 177.7(5) . .
C53 C55 C56 C50 0.0(9) . .
Ag3 O5 C57 O6 -0.6(10) . .
Ag3 O5 C57 C58 -178.4(3) . .
Ag2 O6 C57 O5 5.7(10) . .
Ag2 O6 C57 C58 -176.5(4) . .
O5 C57 C58 C59 -69.9(7) . .
O6 C57 C58 C59 112.1(6) . .
O5 C57 C58 C64 109.9(6) . .
O6 C57 C58 C64 -68.2(7) . .
C64 C58 C59 C60 1.9(8) . .
C57 C58 C59 C60 -178.3(5) . .
C64 C58 C59 Br1 179.8(4) . .
C57 C58 C59 Br1 -0.4(7) . .
C58 C59 C60 C61 -1.9(8) . .
Br1 C59 C60 C61 -179.9(4) . .
C59 C60 C61 C63 0.0(8) . .
C59 C60 C61 C62 180.0(5) . .
Ag5 O7 C62 O8 -164.8(5) . .
Ag5 O7 C62 C61 15.9(10) . .
C63 C61 C62 O8 -1.3(8) . .
C60 C61 C62 O8 178.7(5) . .
C63 C61 C62 O7 178.1(5) . .
C60 C61 C62 O7 -1.9(8) . .
C60 C61 C63 C64 1.9(8) . .
C62 C61 C63 C64 -178.1(5) . .
C61 C63 C64 C58 -1.9(8) . .
C59 C58 C64 C63 0.0(7) . .
C57 C58 C64 C63 -179.8(5) . .
